data_7102713
loop_
_publ_author_name
'K\"undig, E Peter'
'Lomberget, Thierry'
'Bragg, Ryan'
'Poulard, Cyril'
'Bernardinelli, G\'erald'

_publ_section_title
;
 Desymmetrization of a meso-diol complex derived from
 [Cr(CO)3(eta6-5,8-naphthoquinone)]: use of new diamine acylation
 catalysts.
;
_journal_issue 13
_journal_name_full 'Chemical communications (Cambridge, England)'
_journal_page_first 1548
_journal_page_last 1549
_journal_paper_doi 10.1039/b404006f
_journal_year 2004
_chemical_formula_moiety 'C13 H6 Cr O5'
_chemical_formula_sum 'C13 H6 Cr O5'
_chemical_formula_weight 294.2
_space_group_IT_number 2
_symmetry_cell_setting triclinic
_symmetry_space_group_name_Hall '-P 1'
_symmetry_space_group_name_H-M 'P -1'
_audit_conform_dict_name cif_core.dic
_audit_conform_dict_version 2.0.1
_audit_creation_date 2003-09-25
_audit_creation_method from_xtal_archive_file_using_CIFIO
_audit_update_record 2004-03-12
_cell_angle_alpha 87.055(15)
_cell_angle_beta 73.479(14)
_cell_angle_gamma 86.175(14)
_cell_formula_units_Z 2
_cell_length_a 7.1180(8)
_cell_length_b 7.6777(9)
_cell_length_c 10.9461(14)
_cell_measurement_reflns_used 5241
_cell_measurement_temperature 200
_cell_measurement_theta_max 28.1
_cell_measurement_theta_min 3.03
_cell_volume 571.90(13)
_computing_cell_refinement 'CELL (Stoe & Cie, 1999)'
_computing_data_collection 'EXPOSE (Stoe & Cie, 1999)'
_computing_data_reduction 'XRED (Stoe & Cie, 1999)'
_computing_molecular_graphics xtal_gx3
_computing_publication_material xtal_CIFIO
_computing_structure_refinement xtal_CRYLSQ
_computing_structure_solution SIR97
_diffrn_detector_area_resol_mean 6
_diffrn_measured_fraction_theta_full .99
_diffrn_measured_fraction_theta_max .99
_diffrn_measurement_device_type 'Stoe Ipds'
_diffrn_measurement_method \f
_diffrn_radiation_type MoK\a
_diffrn_radiation_wavelength .71073
_diffrn_reflns_av_R_equivalents .041
_diffrn_reflns_limit_h_max 9
_diffrn_reflns_limit_h_min -9
_diffrn_reflns_limit_k_max 9
_diffrn_reflns_limit_k_min -9
_diffrn_reflns_limit_l_max 14
_diffrn_reflns_limit_l_min -14
_diffrn_reflns_number 7602
_diffrn_reflns_theta_full 28.2
_diffrn_reflns_theta_max 28.2
_diffrn_standards_decay_% 0
_exptl_absorpt_coefficient_mu 1.013
_exptl_absorpt_correction_T_max .9436
_exptl_absorpt_correction_T_min .8447
_exptl_absorpt_correction_type numerical
_exptl_absorpt_process_details 'XRED; Stoe & Cie, 1999'
_exptl_crystal_colour dark-violet
_exptl_crystal_density_diffrn 1.708
_exptl_crystal_density_meas ?
_exptl_crystal_description prism
_exptl_crystal_F_000 296
_exptl_crystal_size_max .24
_exptl_crystal_size_mid .14
_exptl_crystal_size_min .06
_refine_diff_density_max .574
_refine_diff_density_min -1.636
_refine_ls_abs_structure_details none
_refine_ls_extinction_method none
_refine_ls_goodness_of_fit_ref 1.55(2)
_refine_ls_hydrogen_treatment refxyz
_refine_ls_number_parameters 190
_refine_ls_number_reflns 1809
_refine_ls_R_factor_gt .043
_refine_ls_shift/su_max .00015
_refine_ls_structure_factor_coef F
_refine_ls_weighting_details \w=1/[\s^2^(Fo)+0.00015(Fo^2^)]
_refine_ls_weighting_scheme calc
_refine_ls_wR_factor_ref .041
_reflns_number_gt 1788
_reflns_number_total 2787
_reflns_threshold_expression 'refl observed if Fo > 3.99 \s(Fo)'
_cod_data_source_file b404006f.txt
_cod_data_source_block LOMBA
_cod_depositor_comments
;
The following automatic conversions were performed:

'_exptl_crystal_density_meas' value 'not_measured' was changed to '?'
- the value is perceived as not measured.

Automatic conversion script
Id: cif_fix_values 3008 2015-01-20 13:52:24Z robertas 
;
_cod_database_code 7102713

loop_
_symmetry_equiv_pos_as_xyz
+x,+y,+z
-x,-y,-z

loop_
_atom_site_label
_atom_site_fract_x
_atom_site_fract_y
_atom_site_fract_z
_atom_site_U_iso_or_equiv
_atom_site_occupancy
_atom_site_adp_type
Cr .43152(8) .11420(8) .26603(5) .0273(4) 1.00000 Uani
O1 .2344(4) .3468(4) -.0049(3) .055(3) 1.00000 Uani
O2 .2338(4) .5587(4) .4534(3) .0459(19) 1.00000 Uani
O3 .1682(4) .0747(4) .5341(3) .052(3) 1.00000 Uani
O4 .6154(4) -.2464(4) .2947(3) .050(3) 1.00000 Uani
O5 .1203(4) -.0367(4) .1731(3) .0422(18) 1.00000 Uani
C1 .4061(5) .3994(4) .2718(3) .030(3) 1.00000 Uani
C2 .5625(5) .3407(5) .3232(4) .036(3) 1.00000 Uani
C3 .7146(5) .2309(5) .2531(4) .040(3) 1.00000 Uani
C4 .7162(5) .1795(5) .1300(4) .040(3) 1.00000 Uani
C5 .5662(5) .2390(5) .0779(4) .036(3) 1.00000 Uani
C6 .4073(5) .3477(5) .1493(3) .030(3) 1.00000 Uani
C7 .2395(5) .3993(5) .0977(4) .035(3) 1.00000 Uani
C8 .0817(5) .5143(5) .1743(4) .036(3) 1.00000 Uani
C9 .0802(5) .5642(5) .2892(4) .037(3) 1.00000 Uani
C10 .2379(5) .5103(5) .3481(4) .033(3) 1.00000 Uani
C11 .2699(5) .0888(5) .4317(4) .036(3) 1.00000 Uani
C12 .5448(5) -.1107(5) .2839(4) .037(3) 1.00000 Uani
C13 .2402(5) .0188(5) .2097(4) .033(3) 1.00000 Uani
H2 .553(6) .383(6) .409(4) .05000 1.00000 Uiso
H3 .809(6) .185(6) .298(4) .05000 1.00000 Uiso
H4 .815(6) .107(6) .089(4) .05000 1.00000 Uiso
H5 .555(6) .207(6) .008(5) .05000 1.00000 Uiso
H8 -.026(6) .552(6) .131(4) .05000 1.00000 Uiso
H9 -.019(6) .633(6) .337(4) .05000 1.00000 Uiso

loop_
_atom_site_aniso_label
_atom_site_aniso_U_11
_atom_site_aniso_U_22
_atom_site_aniso_U_33
_atom_site_aniso_U_12
_atom_site_aniso_U_13
_atom_site_aniso_U_23
Cr .0270(3) .0266(3) .0298(3) .00164(17) -.01058(18) -.00231(18)
O1 .0653(17) .067(3) .0370(15) .0211(14) -.0270(13) -.0105(13)
O2 .0460(14) .0510(18) .0428(15) .0003(11) -.0140(11) -.0152(12)
O3 .0552(16) .065(2) .0325(15) -.0098(13) -.0064(12) .0004(12)
O4 .0542(15) .0285(16) .0727(19) .0086(11) -.0281(14) -.0026(13)
O5 .0370(12) .0430(16) .0535(15) -.0039(10) -.0220(11) -.0111(12)
C1 .0312(15) .0225(17) .0369(17) -.0041(12) -.0107(13) .0018(13)
C2 .0341(16) .031(2) .047(2) -.0067(13) -.0195(15) -.0023(15)
C3 .0274(16) .038(3) .056(3) -.0050(13) -.0168(15) .0019(17)
C4 .0272(16) .043(3) .044(3) .0022(14) -.0001(14) .0011(16)
C5 .0378(17) .037(3) .0278(17) .0007(14) -.0036(14) .0016(14)
C6 .0336(15) .0273(18) .0302(16) -.0024(12) -.0101(13) .0058(13)
C7 .0420(17) .033(2) .0312(17) .0005(13) -.0143(14) .0046(14)
C8 .0347(16) .035(2) .0393(19) .0030(13) -.0147(14) .0041(15)
C9 .0348(17) .034(3) .041(2) .0055(14) -.0091(14) -.0011(15)
C10 .0371(16) .0309(19) .0338(18) -.0044(13) -.0124(13) -.0016(14)
C11 .0391(17) .034(3) .040(3) -.0028(14) -.0165(16) -.0037(15)
C12 .0361(17) .035(3) .0429(19) -.0039(14) -.0151(15) -.0049(15)
C13 .0348(17) .0303(19) .0321(17) .0066(13) -.0066(13) -.0021(13)

loop_
_atom_type_symbol
_atom_type_scat_source
_atom_type_scat_dispersion_real
_atom_type_scat_dispersion_imag
C Int._Tables_Vol_IV_Tables_2.2B_and_2.3.1 .002 .002
H Int._Tables_Vol_IV_Tables_2.2B_and_2.3.1 0 0
O Int._Tables_Vol_IV_Tables_2.2B_and_2.3.1 .008 .006
Cr Int._Tables_Vol_IV_Tables_2.2B_and_2.3.1 .284 .624

loop_
_geom_angle_atom_site_label_1
_geom_angle_atom_site_label_2
_geom_angle_atom_site_label_3
_geom_angle
C11 Cr C12 88.76(15)
C11 Cr C13 88.30(15)
C12 Cr C13 90.08(16)
C2 C1 C6 119.7(3)
C2 C1 C10 120.3(4)
C6 C1 C10 120.0(3)
C1 C2 C3 119.7(4)
C1 C2 H2 115(3)
C3 C2 H2 125(3)
C2 C3 C4 120.5(4)
C2 C3 H3 115(3)
C4 C3 H3 124(3)
C3 C4 C5 120.2(3)
C3 C4 H4 118(4)
C5 C4 H4 122(4)
C4 C5 C6 120.1(4)
C4 C5 H5 124(3)
C6 C5 H5 116(3)
C1 C6 C5 119.7(4)
C1 C6 C7 120.3(3)
C5 C6 C7 119.9(3)
O1 C7 C6 120.6(3)
O1 C7 C8 121.8(4)
C6 C7 C8 117.5(4)
C7 C8 C9 122.4(4)
C7 C8 H8 114(3)
C9 C8 H8 124(3)
C8 C9 C10 122.6(3)
C8 C9 H9 122(4)
C10 C9 H9 115(4)
O2 C10 C1 121.4(4)
O2 C10 C9 121.4(3)
C1 C10 C9 117.2(3)
Cr C11 O3 179.1(4)
Cr C12 O4 179.2(3)
Cr C13 O5 178.3(3)

loop_
_geom_bond_atom_site_label_1
_geom_bond_atom_site_label_2
_geom_bond_distance
Cr C1 2.188(4)
Cr C2 2.224(4)
Cr C3 2.224(4)
Cr C4 2.218(3)
Cr C5 2.208(4)
Cr C6 2.174(4)
Cr C11 1.860(4)
Cr C12 1.881(4)
Cr C13 1.851(4)
O1 C7 1.223(5)
O2 C10 1.222(5)
O3 C11 1.153(4)
O4 C12 1.142(5)
O5 C13 1.154(5)
C1 C2 1.422(5)
C1 C6 1.416(5)
C1 C10 1.491(4)
C2 C3 1.394(5)
C2 H2 .99(5)
C3 C4 1.420(6)
C3 H3 .98(5)
C4 C5 1.389(6)
C4 H4 .90(4)
C5 C6 1.423(5)
C5 H5 .84(5)
C6 C7 1.483(5)
C7 C8 1.467(5)
C8 C9 1.330(6)
C8 H8 1.03(5)
C9 C10 1.473(6)
C9 H9 .91(4)

loop_
_geom_torsion_atom_site_label_1
_geom_torsion_atom_site_label_2
_geom_torsion_atom_site_label_3
_geom_torsion_atom_site_label_4
_geom_torsion
C6 C1 C2 C3 -.8(5)
C6 C1 C2 H2 179(3)
C10 C1 C2 C3 177.2(3)
C10 C1 C2 H2 -3(3)
C2 C1 C6 C5 -.7(5)
C2 C1 C6 C7 176.4(3)
C10 C1 C6 C5 -178.7(3)
C10 C1 C6 C7 -1.6(5)
C2 C1 C10 O2 2.9(5)
C2 C1 C10 C9 -179.2(3)
C6 C1 C10 O2 -179.1(3)
C6 C1 C10 C9 -1.2(5)
C1 C2 C3 C4 1.0(5)
C1 C2 C3 H3 -173(3)
H2 C2 C3 C4 -179(3)
H2 C2 C3 H3 7(4)
C2 C3 C4 C5 .3(6)
C2 C3 C4 H4 -179(3)
H3 C3 C4 C5 174(3)
H3 C3 C4 H4 -5(5)
C3 C4 C5 C6 -1.8(6)
C3 C4 C5 H5 -175(4)
H4 C4 C5 C6 177(4)
H4 C4 C5 H5 4(5)
C4 C5 C6 C1 2.0(5)
C4 C5 C6 C7 -175.1(4)
H5 C5 C6 C1 176(4)
H5 C5 C6 C7 -1(4)
C1 C6 C7 O1 -175.8(4)
C1 C6 C7 C8 4.1(5)
C5 C6 C7 O1 1.3(5)
C5 C6 C7 C8 -178.8(3)
O1 C7 C8 C9 176.1(4)
O1 C7 C8 H8 -4(3)
C6 C7 C8 C9 -3.8(5)
C6 C7 C8 H8 176(3)
C7 C8 C9 C10 .9(6)
C7 C8 C9 H9 -178(4)
H8 C8 C9 C10 -179(3)
H8 C8 C9 H9 1(5)
C8 C9 C10 O2 179.5(4)
C8 C9 C10 C1 1.7(5)
H9 C9 C10 O2 -1(3)
H9 C9 C10 C1 -179(3)
